data_7051035
loop_
_publ_author_name
'Wong, Yee-Lok'
'Yang, Qingchuan'
'Zhou, Zhong-Yuan'
'Kay Lee, Hung'
'Mak, Thomas C. W.'
'Ng, Dennis K. P.'

_publ_section_title
;
 Synthesis, structure and oxo-transfer properties of dioxotungsten(VI)
 complexes with pyridine-based NO-and NS-bidentate ligands
;
_journal_issue 2
_journal_name_full 'New Journal of Chemistry'
_journal_page_first 353
_journal_paper_doi 10.1039/b006979p
_journal_volume 25
_journal_year 2001
_chemical_formula_sum 'C56 H94 N4 O11 W2'
_chemical_formula_weight 1367.05
_chemical_name_systematic
;
 ?
;
_space_group_IT_number 14
_symmetry_cell_setting monoclinic
_symmetry_space_group_name_Hall '-P 2yn'
_symmetry_space_group_name_H-M 'P 1 21/n 1'
_atom_sites_solution_hydrogens geom
_atom_sites_solution_primary direct
_atom_sites_solution_secondary difmap
_audit_creation_method SHELXL-97
_cell_angle_alpha 90.00
_cell_angle_beta 111.50(3)
_cell_angle_gamma 90.00
_cell_formula_units_Z 4
_cell_length_a 20.712(4)
_cell_length_b 14.805(3)
_cell_length_c 21.362(4)
_cell_measurement_temperature 296(2)
_cell_volume 6095(2)
_computing_cell_refinement 'BIOTEX Rigaku'
_computing_data_collection 'RAXIS Rigaku'
_computing_data_reduction 'BIOTEX Rigaku'
_computing_molecular_graphics 'Siemens SHELXTL'
_computing_publication_material 'Siemens SHELXTL'
_computing_structure_refinement 'SHELXL-97 (Sheldrick, 1997)'
_computing_structure_solution 'SHELXS-97 (Sheldrick, 1990)'
_diffrn_ambient_temperature 296(2)
_diffrn_measured_fraction_theta_full 0.869
_diffrn_measured_fraction_theta_max 0.869
_diffrn_measurement_device_type 'IP Rigaku'
_diffrn_measurement_method IP
_diffrn_radiation_monochromator graphite
_diffrn_radiation_source 'rotation anode'
_diffrn_radiation_type MoK\a
_diffrn_radiation_wavelength 0.71073
_diffrn_reflns_av_R_equivalents 0.0000
_diffrn_reflns_av_sigmaI/netI 0.0720
_diffrn_reflns_limit_h_max 22
_diffrn_reflns_limit_h_min -24
_diffrn_reflns_limit_k_max 17
_diffrn_reflns_limit_k_min 0
_diffrn_reflns_limit_l_max 25
_diffrn_reflns_limit_l_min 0
_diffrn_reflns_number 9327
_diffrn_reflns_theta_full 25.00
_diffrn_reflns_theta_max 25.00
_diffrn_reflns_theta_min 1.72
_exptl_absorpt_coefficient_mu 3.829
_exptl_absorpt_correction_T_max 1.075
_exptl_absorpt_correction_T_min 0.787
_exptl_absorpt_correction_type abscor
_exptl_crystal_colour colourless
_exptl_crystal_density_diffrn 1.490
_exptl_crystal_density_method 'not measured'
_exptl_crystal_description prism
_exptl_crystal_F_000 2776
_exptl_crystal_size_max 0.41
_exptl_crystal_size_mid 0.40
_exptl_crystal_size_min 0.22
_refine_diff_density_max 1.166
_refine_diff_density_min -0.811
_refine_diff_density_rms 0.117
_refine_ls_extinction_coef 0.00000(4)
_refine_ls_extinction_expression Fc^*^=kFc[1+0.001xFc^2^\l^3^/sin(2\q)]^-1/4^
_refine_ls_extinction_method SHELXL
_refine_ls_goodness_of_fit_ref 0.894
_refine_ls_hydrogen_treatment constr
_refine_ls_matrix_type full
_refine_ls_number_parameters 659
_refine_ls_number_reflns 9327
_refine_ls_number_restraints 0
_refine_ls_restrained_S_all 0.894
_refine_ls_R_factor_all 0.0536
_refine_ls_R_factor_gt 0.0468
_refine_ls_shift/su_max 1.360
_refine_ls_shift/su_mean 0.034
_refine_ls_structure_factor_coef Fsqd
_refine_ls_weighting_details 'calc w=1/[\s^2^(Fo^2^)+(0.1049P)^2^+0.2639P] where P=(Fo^2^+2Fc^2^)/3'
_refine_ls_weighting_scheme calc
_refine_ls_wR_factor_gt 0.1264
_refine_ls_wR_factor_ref 0.1336
_reflns_number_gt 8590
_reflns_number_total 9327
_reflns_threshold_expression >2sigma(I)
_cod_data_source_file b006979p.txt
_cod_data_source_block '[WO2(L3)2]'
_cod_original_sg_symbol_H-M P2(1)/n
_cod_database_code 7051035

loop_
_symmetry_equiv_pos_as_xyz
'x, y, z'
'-x+1/2, y+1/2, -z+1/2'
'-x, -y, -z'
'x-1/2, -y-1/2, z-1/2'

loop_
_atom_site_label
_atom_site_type_symbol
_atom_site_fract_x
_atom_site_fract_y
_atom_site_fract_z
_atom_site_U_iso_or_equiv
_atom_site_adp_type
_atom_site_occupancy
_atom_site_symmetry_multiplicity
_atom_site_calc_flag
_atom_site_refinement_flags
_atom_site_disorder_assembly
_atom_site_disorder_group
W1 W 0.420511(4) 0.218703(7) 0.292546(4) 0.05605(3) Uani 1 1 d . . .
W2 W 0.787760(4) 0.171532(7) 0.045816(4) 0.05861(3) Uani 1 1 d . . .
N1 N 0.49011(10) 0.15165(14) 0.39051(8) 0.0634(6) Uani 1 1 d . . .
N2 N 0.34317(9) 0.33635(13) 0.25183(9) 0.0611(6) Uani 1 1 d . . .
N1' N 0.89957(9) 0.12842(15) 0.10877(9) 0.0664(6) Uani 1 1 d . . .
N2' N 0.71363(10) 0.22463(15) -0.05673(9) 0.0665(7) Uani 1 1 d . . .
O1 O 0.47240(7) 0.12249(11) 0.27362(7) 0.0622(5) Uani 1 1 d . . .
O1' O 0.79147(7) 0.11522(12) 0.12845(8) 0.0670(5) Uani 1 1 d . . .
O2 O 0.35971(8) 0.18893(13) 0.32858(8) 0.0714(5) Uani 1 1 d . . .
O2' O 0.83096(9) 0.27264(12) 0.04498(9) 0.0761(6) Uani 1 1 d . . .
O3 O 0.38192(8) 0.21620(11) 0.19635(7) 0.0613(5) Uani 1 1 d . . .
O3' O 0.69870(8) 0.20154(12) 0.04932(7) 0.0643(5) Uani 1 1 d . . .
O4 O 0.47364(8) 0.31101(13) 0.32930(8) 0.0691(5) Uani 1 1 d . . .
O4' O 0.79789(8) 0.08985(13) -0.00818(8) 0.0709(6) Uani 1 1 d . . .
O5 O 0.33128(13) 0.10299(17) 0.43922(11) 0.1170(9) Uani 1 1 d . . .
O6 O 0.50140(11) 0.39958(16) 0.45203(10) 0.1000(8) Uani 1 1 d . . .
O7 O 0.89012(9) -0.00774(16) -0.04828(9) 0.0893(7) Uani 1 1 d . . .
C1 C 0.52927(11) 0.08211(18) 0.38731(11) 0.0648(7) Uani 1 1 d . . .
C1' C 0.90998(12) 0.08018(18) 0.16397(12) 0.0682(8) Uani 1 1 d . . .
C2 C 0.57253(13) 0.0384(2) 0.44505(12) 0.0766(9) Uani 1 1 d . . .
H2 H 0.5987 -0.0115 0.4424 0.092 Uiso 1 1 calc R . .
C2' C 0.97571(14) 0.0473(2) 0.19917(15) 0.0902(11) Uani 1 1 d . . .
H2' H 0.9836 0.0135 0.2380 0.108 Uiso 1 1 calc R . .
C3 C 0.57545(14) 0.0721(2) 0.50749(13) 0.0863(10) Uani 1 1 d . . .
H3 H 0.6042 0.0446 0.5471 0.104 Uiso 1 1 calc R . .
C3' C 1.02867(14) 0.0633(2) 0.17810(15) 0.1010(12) Uani 1 1 d . . .
H3' H 1.0726 0.0402 0.2020 0.121 Uiso 1 1 calc R . .
C4 C 0.53685(14) 0.1440(2) 0.51028(12) 0.0824(9) Uani 1 1 d . . .
H4 H 0.5392 0.1669 0.5516 0.099 Uiso 1 1 calc R . .
C4' C 1.01734(13) 0.1136(2) 0.12169(14) 0.0882(10) Uani 1 1 d . . .
H4' H 1.0533 0.1259 0.1067 0.106 Uiso 1 1 calc R . .
C5 C 0.49377(14) 0.1836(2) 0.45131(12) 0.0772(9) Uani 1 1 d . . .
H5 H 0.4668 0.2329 0.4532 0.093 Uiso 1 1 calc R . .
C5' C 0.95259(12) 0.1450(2) 0.08812(13) 0.0782(9) Uani 1 1 d . . .
H5' H 0.9443 0.1792 0.0495 0.094 Uiso 1 1 calc R . .
C6 C 0.31384(11) 0.34638(17) 0.18512(12) 0.0614(7) Uani 1 1 d . . .
C6' C 0.65054(12) 0.24980(18) -0.06297(11) 0.0641(7) Uani 1 1 d . . .
C7 C 0.27029(13) 0.41981(19) 0.15945(14) 0.0783(9) Uani 1 1 d . . .
H7 H 0.2507 0.4291 0.1132 0.094 Uiso 1 1 calc R . .
C7' C 0.60522(15) 0.2829(2) -0.12385(14) 0.0840(10) Uani 1 1 d . . .
H7' H 0.5607 0.3005 -0.1281 0.101 Uiso 1 1 calc R . .
C8' C 0.62589(17) 0.2901(2) -0.17888(15) 0.0988(12) Uani 1 1 d . . .
H8' H 0.5957 0.3119 -0.2200 0.119 Uiso 1 1 calc R . .
C8 C 0.25615(14) 0.4794(2) 0.20334(15) 0.0907(10) Uani 1 1 d . . .
H8 H 0.2270 0.5285 0.1862 0.109 Uiso 1 1 calc R . .
C9' C 0.69158(18) 0.2642(3) -0.17050(15) 0.1020(13) Uani 1 1 d . . .
C9 C 0.28518(13) 0.4660(2) 0.27235(14) 0.0827(10) Uani 1 1 d . . .
C10' C 0.73641(15) 0.2297(2) -0.10986(13) 0.0847(10) Uani 1 1 d . . .
C10 C 0.33065(13) 0.39414(19) 0.29502(14) 0.0769(9) Uani 1 1 d . . .
C11 C 0.52133(11) 0.05790(17) 0.31483(10) 0.0616(7) Uani 1 1 d . . .
C11' C 0.84562(12) 0.07197(18) 0.18188(12) 0.0683(8) Uani 1 1 d . . .
C12 C 0.48466(13) -0.03782(18) 0.29416(12) 0.0718(8) Uani 1 1 d . . .
C12' C 0.82196(14) -0.0327(2) 0.17754(14) 0.0825(10) Uani 1 1 d . . .
C13 C 0.4698(2) -0.0584(2) 0.22004(15) 0.1204(15) Uani 1 1 d . . .
H13A H 0.4451 -0.0087 0.1929 0.181 Uiso 1 1 calc R . .
H13B H 0.4422 -0.1122 0.2072 0.181 Uiso 1 1 calc R . .
H13C H 0.5128 -0.0671 0.2135 0.181 Uiso 1 1 calc R . .
C13' C 0.7501(2) -0.0423(3) 0.1789(3) 0.171(2) Uani 1 1 d . . .
H13D H 0.7493 -0.0177 0.2202 0.256 Uiso 1 1 calc R . .
H13E H 0.7376 -0.1050 0.1758 0.256 Uiso 1 1 calc R . .
H13F H 0.7177 -0.0102 0.1415 0.256 Uiso 1 1 calc R . .
C14 C 0.41368(14) -0.0331(2) 0.30261(16) 0.0959(11) Uani 1 1 d . . .
H14A H 0.3872 0.0163 0.2766 0.144 Uiso 1 1 calc R . .
H14B H 0.4209 -0.0242 0.3492 0.144 Uiso 1 1 calc R . .
H14C H 0.3889 -0.0886 0.2872 0.144 Uiso 1 1 calc R . .
C14' C 0.8706(2) -0.0959(2) 0.22998(17) 0.1268(17) Uani 1 1 d . . .
H14D H 0.9165 -0.0912 0.2290 0.190 Uiso 1 1 calc R . .
H14E H 0.8544 -0.1569 0.2202 0.190 Uiso 1 1 calc R . .
H14F H 0.8717 -0.0794 0.2738 0.190 Uiso 1 1 calc R . .
C15 C 0.52336(17) -0.1181(2) 0.33624(15) 0.0977(11) Uani 1 1 d . . .
H15A H 0.5683 -0.1231 0.3332 0.147 Uiso 1 1 calc R . .
H15B H 0.4975 -0.1724 0.3196 0.147 Uiso 1 1 calc R . .
H15C H 0.5286 -0.1091 0.3823 0.147 Uiso 1 1 calc R . .
C15' C 0.8185(2) -0.0716(2) 0.11084(16) 0.1313(18) Uani 1 1 d . . .
H15D H 0.8633 -0.0668 0.1072 0.197 Uiso 1 1 calc R . .
H15E H 0.7850 -0.0386 0.0748 0.197 Uiso 1 1 calc R . .
H15F H 0.8051 -0.1339 0.1082 0.197 Uiso 1 1 calc R . .
C16 C 0.58084(15) 0.0972(3) 0.22944(13) 0.1069(13) Uani 1 1 d . . .
H16A H 0.5463 0.1434 0.2121 0.160 Uiso 1 1 calc R . .
H16B H 0.5652 0.0425 0.2042 0.160 Uiso 1 1 calc R . .
H16C H 0.6235 0.1165 0.2255 0.160 Uiso 1 1 calc R . .
C16' C 0.8797(2) 0.2239(2) 0.23847(17) 0.1128(14) Uani 1 1 d . . .
H16D H 0.8490 0.2497 0.1970 0.169 Uiso 1 1 calc R . .
H16E H 0.9256 0.2195 0.2376 0.169 Uiso 1 1 calc R . .
H16F H 0.8805 0.2617 0.2753 0.169 Uiso 1 1 calc R . .
C17 C 0.62241(16) 0.1677(2) 0.34126(17) 0.1059(12) Uani 1 1 d . . .
H17A H 0.5882 0.2146 0.3256 0.159 Uiso 1 1 calc R . .
H17B H 0.6631 0.1845 0.3325 0.159 Uiso 1 1 calc R . .
H17C H 0.6344 0.1593 0.3888 0.159 Uiso 1 1 calc R . .
C17' C 0.90379(18) 0.0921(3) 0.31322(16) 0.1117(15) Uani 1 1 d . . .
H17D H 0.9482 0.0819 0.3098 0.168 Uiso 1 1 calc R . .
H17E H 0.8860 0.0361 0.3229 0.168 Uiso 1 1 calc R . .
H17F H 0.9088 0.1345 0.3487 0.168 Uiso 1 1 calc R . .
C18 C 0.64855(14) 0.0073(3) 0.33145(15) 0.1053(11) Uani 1 1 d . . .
H18A H 0.6318 -0.0487 0.3086 0.158 Uiso 1 1 calc R . .
H18B H 0.6592 -0.0005 0.3788 0.158 Uiso 1 1 calc R . .
H18C H 0.6896 0.0254 0.3239 0.158 Uiso 1 1 calc R . .
C18' C 0.78463(16) 0.1465(3) 0.25568(16) 0.1245(15) Uani 1 1 d . . .
H18D H 0.7518 0.1705 0.2146 0.187 Uiso 1 1 calc R . .
H18E H 0.7913 0.1889 0.2915 0.187 Uiso 1 1 calc R . .
H18F H 0.7674 0.0906 0.2662 0.187 Uiso 1 1 calc R . .
C19 C 0.59303(12) 0.0798(2) 0.30452(12) 0.0752(8) Uani 1 1 d . . .
C19' C 0.85387(13) 0.1297(2) 0.24727(13) 0.0773(9) Uani 1 1 d . . .
C20 C 0.33378(12) 0.27224(17) 0.14550(11) 0.0625(7) Uani 1 1 d . . .
C20' C 0.63627(11) 0.23556(18) 0.00166(11) 0.0640(7) Uani 1 1 d . . .
C21 C 0.26782(13) 0.21006(18) 0.10916(13) 0.0685(8) Uani 1 1 d . . .
C21' C 0.62481(15) 0.3295(2) 0.03181(14) 0.0828(10) Uani 1 1 d . . .
C22 C 0.22884(15) 0.1961(2) 0.15767(15) 0.0906(11) Uani 1 1 d . . .
H22A H 0.2136 0.2535 0.1681 0.136 Uiso 1 1 calc R . .
H22B H 0.2593 0.1683 0.1984 0.136 Uiso 1 1 calc R . .
H22C H 0.1893 0.1579 0.1368 0.136 Uiso 1 1 calc R . .
C22' C 0.68408(19) 0.3918(2) 0.03197(18) 0.1113(14) Uani 1 1 d . . .
H22D H 0.7278 0.3633 0.0560 0.167 Uiso 1 1 calc R . .
H22E H 0.6814 0.4479 0.0535 0.167 Uiso 1 1 calc R . .
H22F H 0.6801 0.4034 -0.0135 0.167 Uiso 1 1 calc R . .
C23 C 0.21622(16) 0.2473(3) 0.04315(15) 0.0972(12) Uani 1 1 d . . .
H23A H 0.2025 0.3071 0.0503 0.146 Uiso 1 1 calc R . .
H23B H 0.1761 0.2089 0.0274 0.146 Uiso 1 1 calc R . .
H23C H 0.2376 0.2491 0.0102 0.146 Uiso 1 1 calc R . .
C23' C 0.6310(2) 0.3192(3) 0.10521(16) 0.1408(17) Uani 1 1 d . . .
H23D H 0.6742 0.2902 0.1306 0.211 Uiso 1 1 calc R . .
H23E H 0.5932 0.2832 0.1070 0.211 Uiso 1 1 calc R . .
H23F H 0.6295 0.3777 0.1240 0.211 Uiso 1 1 calc R . .
C24 C 0.28945(16) 0.1150(2) 0.09602(16) 0.0988(12) Uani 1 1 d . . .
H24A H 0.3222 0.0906 0.1370 0.148 Uiso 1 1 calc R . .
H24B H 0.3104 0.1181 0.0628 0.148 Uiso 1 1 calc R . .
H24C H 0.2493 0.0767 0.0800 0.148 Uiso 1 1 calc R . .
C24' C 0.55579(18) 0.3772(3) -0.0083(2) 0.1396(17) Uani 1 1 d . . .
H24D H 0.5177 0.3400 -0.0088 0.209 Uiso 1 1 calc R . .
H24E H 0.5530 0.3873 -0.0537 0.209 Uiso 1 1 calc R . .
H24F H 0.5537 0.4341 0.0124 0.209 Uiso 1 1 calc R . .
C25' C 0.60881(15) 0.0725(2) -0.03496(15) 0.0889(11) Uani 1 1 d . . .
H25A H 0.6552 0.0595 -0.0047 0.133 Uiso 1 1 calc R . .
H25B H 0.6090 0.0839 -0.0791 0.133 Uiso 1 1 calc R . .
H25C H 0.5793 0.0219 -0.0366 0.133 Uiso 1 1 calc R . .
C25 C 0.40419(17) 0.2391(3) 0.07188(16) 0.1174(13) Uani 1 1 d . . .
H25D H 0.3658 0.2061 0.0411 0.176 Uiso 1 1 calc R . .
H25E H 0.4334 0.1988 0.1056 0.176 Uiso 1 1 calc R . .
H25F H 0.4304 0.2659 0.0478 0.176 Uiso 1 1 calc R . .
C26' C 0.50793(14) 0.1741(3) -0.06099(16) 0.0989(13) Uani 1 1 d . . .
H26A H 0.4887 0.2263 -0.0476 0.148 Uiso 1 1 calc R . .
H26B H 0.4793 0.1225 -0.0627 0.148 Uiso 1 1 calc R . .
H26C H 0.5099 0.1843 -0.1046 0.148 Uiso 1 1 calc R . .
C26 C 0.33847(17) 0.3808(3) 0.04899(16) 0.1172(13) Uani 1 1 d . . .
H26D H 0.3199 0.4287 0.0676 0.176 Uiso 1 1 calc R . .
H26E H 0.3013 0.3505 0.0145 0.176 Uiso 1 1 calc R . .
H26F H 0.3701 0.4054 0.0300 0.176 Uiso 1 1 calc R . .
C27' C 0.57437(15) 0.1282(3) 0.05773(14) 0.1070(13) Uani 1 1 d . . .
H27A H 0.5570 0.1781 0.0756 0.161 Uiso 1 1 calc R . .
H27B H 0.6190 0.1105 0.0894 0.161 Uiso 1 1 calc R . .
H27C H 0.5428 0.0782 0.0497 0.161 Uiso 1 1 calc R . .
C27 C 0.44059(16) 0.3606(3) 0.15336(16) 0.1247(14) Uani 1 1 d . . .
H27D H 0.4261 0.4088 0.1753 0.187 Uiso 1 1 calc R . .
H27E H 0.4673 0.3848 0.1288 0.187 Uiso 1 1 calc R . .
H27F H 0.4685 0.3186 0.1865 0.187 Uiso 1 1 calc R . .
C28' C 0.58136(12) 0.1569(2) -0.00987(12) 0.0731(9) Uani 1 1 d . . .
C28 C 0.37736(14) 0.3125(2) 0.10523(14) 0.0817(9) Uani 1 1 d . . .

loop_
_atom_site_aniso_label
_atom_site_aniso_U_11
_atom_site_aniso_U_22
_atom_site_aniso_U_33
_atom_site_aniso_U_23
_atom_site_aniso_U_13
_atom_site_aniso_U_12
W1 0.05391(4) 0.05881(6) 0.05907(4) -0.00179(3) 0.02499(3) 0.00296(4)
W2 0.05294(4) 0.06270(6) 0.06290(4) 0.00360(4) 0.02443(3) 0.00076(4)
N1 0.0686(10) 0.0659(11) 0.0582(9) -0.0075(8) 0.0261(7) -0.0003(10)
N2 0.0542(8) 0.0563(11) 0.0780(10) -0.0020(8) 0.0304(7) 0.0032(8)
N1' 0.0509(8) 0.0794(13) 0.0709(10) -0.0089(9) 0.0247(7) -0.0059(9)
N2' 0.0644(10) 0.0758(14) 0.0621(9) 0.0046(9) 0.0264(7) 0.0014(9)
O1 0.0651(7) 0.0637(9) 0.0590(7) 0.0006(7) 0.0242(6) 0.0141(7)
O1' 0.0510(7) 0.0728(10) 0.0814(8) 0.0170(8) 0.0294(6) 0.0072(7)
O2 0.0661(8) 0.0725(10) 0.0851(9) 0.0002(8) 0.0388(6) 0.0072(8)
O2' 0.0722(9) 0.0742(11) 0.0801(10) 0.0064(8) 0.0258(7) -0.0138(8)
O3 0.0576(7) 0.0598(9) 0.0666(8) -0.0019(7) 0.0231(6) 0.0096(7)
O3' 0.0578(7) 0.0769(10) 0.0602(7) 0.0011(7) 0.0241(6) 0.0057(8)
O4 0.0638(8) 0.0730(10) 0.0716(8) -0.0077(8) 0.0261(6) 0.0003(8)
O4' 0.0602(8) 0.0801(11) 0.0733(8) -0.0022(8) 0.0254(6) 0.0073(8)
O5 0.1531(17) 0.0942(15) 0.1088(13) 0.0051(12) 0.0539(11) 0.0284(14)
O6 0.1158(13) 0.0940(14) 0.0987(11) -0.0204(10) 0.0492(9) -0.0110(12)
O7 0.0794(9) 0.1042(15) 0.0910(10) -0.0060(10) 0.0393(7) 0.0099(10)
C1 0.0576(10) 0.0738(15) 0.0652(11) 0.0028(11) 0.0252(8) -0.0057(11)
C1' 0.0556(11) 0.0688(15) 0.0765(13) -0.0043(12) 0.0196(10) 0.0025(11)
C2 0.0696(13) 0.0852(18) 0.0733(13) 0.0149(12) 0.0244(10) 0.0096(13)
C2' 0.0685(14) 0.102(2) 0.0924(17) 0.0089(16) 0.0203(12) 0.0192(15)
C3 0.0806(15) 0.109(2) 0.0608(13) 0.0053(14) 0.0160(11) -0.0124(16)
C3' 0.0603(14) 0.119(2) 0.1130(19) -0.0359(17) 0.0198(13) 0.0167(15)
C4 0.0971(16) 0.0915(19) 0.0630(12) -0.0104(13) 0.0345(11) -0.0104(16)
C4' 0.0644(12) 0.102(2) 0.1090(16) -0.0244(15) 0.0440(10) -0.0055(14)
C5 0.0880(14) 0.0828(18) 0.0703(12) -0.0043(12) 0.0403(10) -0.0026(14)
C5' 0.0555(11) 0.0961(19) 0.0879(14) -0.0156(14) 0.0319(10) -0.0050(13)
C6 0.0504(10) 0.0584(13) 0.0752(12) 0.0056(11) 0.0227(9) 0.0006(10)
C6' 0.0682(11) 0.0672(14) 0.0594(11) 0.0045(10) 0.0264(8) 0.0041(12)
C7 0.0686(13) 0.0714(17) 0.0895(15) 0.0071(13) 0.0227(11) 0.0122(13)
C7' 0.0774(15) 0.086(2) 0.0810(16) 0.0192(13) 0.0206(12) 0.0142(14)
C8' 0.100(2) 0.116(2) 0.0734(15) 0.0309(14) 0.0233(14) 0.0033(19)
C8 0.0803(14) 0.0636(16) 0.135(2) 0.0045(16) 0.0471(13) 0.0179(13)
C9' 0.112(2) 0.120(3) 0.0736(15) 0.0119(16) 0.0322(14) -0.010(2)
C9 0.0698(13) 0.0752(17) 0.1079(17) -0.0096(14) 0.0384(11) 0.0058(13)
C10' 0.0955(16) 0.098(2) 0.0665(12) 0.0091(13) 0.0364(11) -0.0080(16)
C10 0.0677(12) 0.0701(16) 0.1001(14) -0.0172(13) 0.0392(10) 0.0025(12)
C11 0.0664(11) 0.0646(14) 0.0582(10) 0.0053(10) 0.0280(8) 0.0078(11)
C11' 0.0583(11) 0.0696(15) 0.0781(12) 0.0118(11) 0.0263(9) 0.0071(11)
C12 0.0794(13) 0.0621(15) 0.0780(13) -0.0041(11) 0.0338(10) 0.0032(12)
C12' 0.0775(15) 0.0739(17) 0.0931(15) 0.0135(14) 0.0278(12) -0.0011(14)
C13 0.171(3) 0.098(2) 0.0927(18) -0.0251(17) 0.0485(18) -0.013(2)
C13' 0.141(2) 0.092(3) 0.308(5) 0.020(3) 0.114(3) -0.028(2)
C14 0.0729(14) 0.085(2) 0.133(2) -0.0134(18) 0.0421(14) -0.0136(15)
C14' 0.186(4) 0.075(2) 0.093(2) 0.0221(16) 0.019(2) 0.008(2)
C15 0.1094(18) 0.0747(19) 0.1174(19) 0.0129(16) 0.0516(14) 0.0195(17)
C15' 0.210(4) 0.074(2) 0.090(2) -0.0137(17) 0.033(2) -0.033(2)
C16 0.0995(16) 0.154(3) 0.0862(13) 0.0305(17) 0.0560(11) 0.020(2)
C16' 0.161(3) 0.086(2) 0.1071(18) -0.0163(16) 0.0677(16) -0.007(2)
C17 0.0864(15) 0.114(3) 0.134(2) 0.0139(18) 0.0607(13) -0.0134(17)
C17' 0.115(2) 0.106(3) 0.087(2) -0.0077(18) 0.0053(18) 0.005(2)
C18 0.0848(14) 0.119(2) 0.1303(18) 0.0412(18) 0.0607(12) 0.0372(16)
C18' 0.0937(17) 0.184(4) 0.1138(18) -0.041(2) 0.0586(13) -0.018(2)
C19 0.0669(11) 0.0871(18) 0.0820(12) 0.0161(12) 0.0396(9) 0.0106(13)
C19' 0.0654(12) 0.095(2) 0.0757(13) 0.0044(13) 0.0311(10) -0.0025(14)
C20 0.0602(11) 0.0675(15) 0.0617(11) 0.0022(10) 0.0245(8) 0.0041(11)
C20' 0.0551(10) 0.0731(15) 0.0663(11) 0.0081(11) 0.0252(8) 0.0143(11)
C21 0.0621(12) 0.0646(15) 0.0746(13) 0.0009(11) 0.0204(10) 0.0045(11)
C21' 0.0781(15) 0.0793(18) 0.0861(16) -0.0078(13) 0.0243(12) 0.0153(14)
C22 0.0800(15) 0.096(2) 0.0991(17) -0.0067(16) 0.0367(12) -0.0241(15)
C22' 0.121(2) 0.074(2) 0.125(2) -0.0148(18) 0.0278(19) 0.009(2)
C23 0.0811(18) 0.103(2) 0.0856(19) 0.0019(17) 0.0045(15) -0.0066(19)
C23' 0.200(3) 0.140(3) 0.0951(17) -0.0188(19) 0.0702(18) 0.041(3)
C24 0.0931(19) 0.086(2) 0.108(2) -0.0291(16) 0.0251(15) -0.0001(17)
C24' 0.118(2) 0.118(3) 0.157(3) -0.017(2) 0.020(2) 0.0645(19)
C25' 0.0814(16) 0.0802(19) 0.1027(18) -0.0056(16) 0.0308(13) -0.0110(15)
C25 0.1234(17) 0.140(3) 0.1249(16) 0.0040(19) 0.0881(12) 0.012(2)
C26' 0.0646(15) 0.124(3) 0.0977(19) 0.0109(18) 0.0171(14) 0.0121(17)
C26 0.1062(19) 0.135(3) 0.1208(18) 0.0563(17) 0.0538(14) 0.009(2)
C27' 0.0979(16) 0.146(3) 0.0925(15) 0.0107(18) 0.0531(12) -0.019(2)
C27 0.1081(16) 0.163(3) 0.121(2) -0.020(2) 0.0622(14) -0.0670(19)
C28' 0.0532(11) 0.0919(18) 0.0752(13) 0.0107(13) 0.0247(9) 0.0070(12)
C28 0.0716(13) 0.097(2) 0.0829(14) 0.0107(14) 0.0361(10) 0.0045(15)

loop_
_atom_type_symbol
_atom_type_description
_atom_type_scat_dispersion_real
_atom_type_scat_dispersion_imag
_atom_type_scat_source
C C 0.0033 0.0016 'International Tables Vol C Tables 4.2.6.8 and 6.1.1.4'
H H 0.0000 0.0000 'International Tables Vol C Tables 4.2.6.8 and 6.1.1.4'
N N 0.0061 0.0033 'International Tables Vol C Tables 4.2.6.8 and 6.1.1.4'
O O 0.0106 0.0060 'International Tables Vol C Tables 4.2.6.8 and 6.1.1.4'
W W -0.8490 6.8722 'International Tables Vol C Tables 4.2.6.8 and 6.1.1.4'

loop_
_geom_angle_atom_site_label_1
_geom_angle_atom_site_label_2
_geom_angle_atom_site_label_3
_geom_angle
_geom_angle_site_symmetry_1
_geom_angle_site_symmetry_3
_geom_angle_publ_flag
O4 W1 O2 115.69(9) . . ?
O4 W1 O3 116.34(8) . . ?
O2 W1 O3 112.44(7) . . ?
O4 W1 O1 111.49(8) . . ?
O2 W1 O1 117.01(8) . . ?
O3 W1 O1 78.73(6) . . ?
O4 W1 N1 81.17(8) . . ?
O2 W1 N1 78.62(8) . . ?
O3 W1 N1 148.16(7) . . ?
O1 W1 N1 69.88(7) . . ?
O4 W1 N2 79.36(7) . . ?
O2 W1 N2 81.06(8) . . ?
O3 W1 N2 69.58(7) . . ?
O1 W1 N2 147.88(7) . . ?
N1 W1 N2 142.13(7) . . ?
O4' W2 O2' 113.76(9) . . ?
O4' W2 O3' 122.50(7) . . ?
O2' W2 O3' 107.71(8) . . ?
O4' W2 O1' 109.46(8) . . ?
O2' W2 O1' 122.07(8) . . ?
O3' W2 O1' 77.37(7) . . ?
O4' W2 N2' 78.85(8) . . ?
O2' W2 N2' 82.15(8) . . ?
O3' W2 N2' 69.15(8) . . ?
O1' W2 N2' 143.80(7) . . ?
O4' W2 N1' 81.62(7) . . ?
O2' W2 N1' 80.46(8) . . ?
O3' W2 N1' 144.54(7) . . ?
O1' W2 N1' 69.59(7) . . ?
N2' W2 N1' 145.84(8) . . ?
C1 N1 C5 119.86(19) . . ?
C1 N1 W1 118.79(15) . . ?
C5 N1 W1 121.31(17) . . ?
C6 N2 C10 122.1(2) . . ?
C6 N2 W1 117.81(16) . . ?
C10 N2 W1 120.04(15) . . ?
C1' N1' C5' 120.2(2) . . ?
C1' N1' W2 118.00(16) . . ?
C5' N1' W2 121.63(16) . . ?
C6' N2' C10' 121.7(2) . . ?
C6' N2' W2 118.90(17) . . ?
C10' N2' W2 119.35(16) . . ?
C11 O1 W1 133.67(14) . . ?
C11' O1' W2 133.06(16) . . ?
C20 O3 W1 134.52(15) . . ?
C20' O3' W2 133.70(15) . . ?
N1 C1 C2 121.5(2) . . ?
N1 C1 C11 112.98(18) . . ?
C2 C1 C11 125.5(2) . . ?
N1' C1' C2' 118.7(3) . . ?
N1' C1' C11' 113.25(19) . . ?
C2' C1' C11' 128.0(3) . . ?
C1 C2 C3 117.8(3) . . ?
C3' C2' C1' 121.0(3) . . ?
C4 C3 C2 120.2(2) . . ?
C2' C3' C4' 119.6(3) . . ?
C3 C4 C5 119.4(3) . . ?
C3' C4' C5' 118.3(3) . . ?
N1 C5 C4 121.1(3) . . ?
N1' C5' C4' 122.2(3) . . ?
N2 C6 C7 118.9(2) . . ?
N2 C6 C20 113.6(2) . . ?
C7 C6 C20 127.5(2) . . ?
N2' C6' C7' 120.1(3) . . ?
N2' C6' C20' 112.48(19) . . ?
C7' C6' C20' 127.4(2) . . ?
C8 C7 C6 119.7(3) . . ?
C6' C7' C8' 120.4(3) . . ?
C9' C8' C7' 117.9(3) . . ?
C9 C8 C7 120.5(3) . . ?
C8' C9' C10' 121.5(3) . . ?
C10 C9 C8 117.1(3) . . ?
N2' C10' C9' 118.3(3) . . ?
N2 C10 C9 121.6(2) . . ?
O1 C11 C1 104.65(19) . . ?
O1 C11 C12 105.37(16) . . ?
C1 C11 C12 110.5(2) . . ?
O1 C11 C19 105.13(19) . . ?
C1 C11 C19 109.07(17) . . ?
C12 C11 C19 120.7(2) . . ?
O1' C11' C1' 105.5(2) . . ?
O1' C11' C19' 105.1(2) . . ?
C1' C11' C19' 110.8(2) . . ?
O1' C11' C12' 104.56(17) . . ?
C1' C11' C12' 109.7(2) . . ?
C19' C11' C12' 119.8(2) . . ?
C15 C12 C13 108.5(3) . . ?
C15 C12 C14 106.4(3) . . ?
C13 C12 C14 106.9(2) . . ?
C15 C12 C11 115.79(19) . . ?
C13 C12 C11 111.0(2) . . ?
C14 C12 C11 107.8(2) . . ?
C13' C12' C15' 106.0(3) . . ?
C13' C12' C14' 108.7(3) . . ?
C15' C12' C14' 104.4(3) . . ?
C13' C12' C11' 111.7(3) . . ?
C15' C12' C11' 109.1(3) . . ?
C14' C12' C11' 116.2(2) . . ?
C18 C19 C17 107.6(2) . . ?
C18 C19 C16 108.8(3) . . ?
C17 C19 C16 105.8(3) . . ?
C18 C19 C11 114.4(2) . . ?
C17 C19 C11 108.3(2) . . ?
C16 C19 C11 111.46(18) . . ?
C17' C19' C18' 107.5(3) . . ?
C17' C19' C16' 107.4(2) . . ?
C18' C19' C16' 104.5(3) . . ?
C17' C19' C11' 115.8(3) . . ?
C18' C19' C11' 112.7(2) . . ?
C16' C19' C11' 108.1(2) . . ?
O3 C20 C6 104.40(18) . . ?
O3 C20 C28 104.68(19) . . ?
C6 C20 C28 110.8(2) . . ?
O3 C20 C21 105.54(19) . . ?
C6 C20 C21 109.1(2) . . ?
C28 C20 C21 120.9(2) . . ?
O3' C20' C6' 105.73(19) . . ?
O3' C20' C28' 105.4(2) . . ?
C6' C20' C28' 109.06(19) . . ?
O3' C20' C21' 104.69(18) . . ?
C6' C20' C21' 110.7(2) . . ?
C28' C20' C21' 120.2(2) . . ?
C23 C21 C22 107.9(2) . . ?
C23 C21 C24 108.3(2) . . ?
C22 C21 C24 105.1(3) . . ?
C23 C21 C20 115.3(2) . . ?
C22 C21 C20 108.4(2) . . ?
C24 C21 C20 111.3(2) . . ?
C22' C21' C23' 106.9(3) . . ?
C22' C21' C24' 107.7(3) . . ?
C23' C21' C24' 109.1(3) . . ?
C22' C21' C20' 106.8(3) . . ?
C23' C21' C20' 111.0(3) . . ?
C24' C21' C20' 114.9(2) . . ?
C26' C28' C25' 106.4(2) . . ?
C26' C28' C27' 107.4(2) . . ?
C25' C28' C27' 105.7(3) . . ?
C26' C28' C20' 117.2(2) . . ?
C25' C28' C20' 108.3(2) . . ?
C27' C28' C20' 111.2(2) . . ?
C25 C28 C27 106.4(3) . . ?
C25 C28 C26 106.2(3) . . ?
C27 C28 C26 107.1(3) . . ?
C25 C28 C20 111.6(3) . . ?
C27 C28 C20 109.5(2) . . ?
C26 C28 C20 115.5(2) . . ?

loop_
_geom_bond_atom_site_label_1
_geom_bond_atom_site_label_2
_geom_bond_distance
_geom_bond_site_symmetry_2
_geom_bond_publ_flag
W1 O4 1.7498(18) . ?
W1 O2 1.756(2) . ?
W1 O3 1.9129(16) . ?
W1 O1 1.9147(17) . ?
W1 N1 2.2873(18) . ?
W1 N2 2.3098(19) . ?
W2 O4' 1.7363(18) . ?
W2 O2' 1.7474(19) . ?
W2 O3' 1.9253(17) . ?
W2 O1' 1.9281(17) . ?
W2 N2' 2.3040(19) . ?
W2 N1' 2.3013(18) . ?
N1 C1 1.328(3) . ?
N1 C5 1.358(3) . ?
N2 C6 1.337(3) . ?
N2 C10 1.351(4) . ?
N1' C1' 1.327(3) . ?
N1' C5' 1.348(4) . ?
N2' C6' 1.318(3) . ?
N2' C10' 1.382(4) . ?
O1 C11 1.436(3) . ?
O1' C11' 1.426(3) . ?
O3 C20 1.438(3) . ?
O3' C20' 1.413(3) . ?
C1 C2 1.390(3) . ?
C1 C11 1.538(3) . ?
C1' C2' 1.381(3) . ?
C1' C11' 1.520(4) . ?
C2 C3 1.405(4) . ?
C2' C3' 1.351(5) . ?
C3 C4 1.346(5) . ?
C3' C4' 1.361(5) . ?
C4 C5 1.379(3) . ?
C4' C5' 1.351(3) . ?
C6 C7 1.391(4) . ?
C6 C20 1.532(4) . ?
C6' C7' 1.385(3) . ?
C6' C20' 1.529(4) . ?
C7 C8 1.394(5) . ?
C7' C8' 1.395(5) . ?
C8' C9' 1.361(5) . ?
C8 C9 1.387(4) . ?
C9' C10' 1.385(4) . ?
C9 C10 1.385(4) . ?
C11 C12 1.592(4) . ?
C11 C19 1.612(4) . ?
C11' C19' 1.592(4) . ?
C11' C12' 1.617(4) . ?
C12 C15 1.528(4) . ?
C12 C13 1.529(4) . ?
C12 C14 1.547(4) . ?
C12' C13' 1.506(5) . ?
C12' C15' 1.514(5) . ?
C12' C14' 1.523(4) . ?
C16 C19 1.551(4) . ?
C16' C19' 1.530(5) . ?
C17 C19 1.526(4) . ?
C17' C19' 1.515(4) . ?
C18 C19 1.523(4) . ?
C18' C19' 1.530(4) . ?
C20 C28 1.574(4) . ?
C20 C21 1.593(3) . ?
C20' C28' 1.583(4) . ?
C20' C21' 1.587(4) . ?
C21 C23 1.526(4) . ?
C21 C22 1.543(5) . ?
C21 C24 1.534(4) . ?
C21' C22' 1.534(5) . ?
C21' C23' 1.533(5) . ?
C21' C24' 1.542(4) . ?
C25' C28' 1.547(4) . ?
C25 C28 1.512(5) . ?
C26' C28' 1.534(3) . ?
C26 C28 1.551(4) . ?
C27' C28' 1.562(4) . ?
C27 C28 1.514(4) . ?
